data_7133823
loop_
_publ_author_name
'Qin, Yunlong'
'Zhang, Jianing'
'Zhang, Congcong'
'Wang, Qilin'

_publ_section_title
;
 Substituent-dependent [4+2] or [2+2] cycloadditions of phenylallenyl
 phosphine oxides with arynes.
;
_journal_issue 80
_journal_name_full 'Chemical communications (Cambridge, England)'
_journal_page_first 11343
_journal_page_last 11346
_journal_paper_doi 10.1039/d4cc03507k
_journal_volume 60
_journal_year 2024
_chemical_formula_moiety 'C26 H25 O P'
_chemical_formula_sum 'C26 H25 O P'
_chemical_formula_weight 384.43
_space_group_crystal_system monoclinic
_space_group_IT_number 14
_space_group_name_Hall '-P 2ybc'
_space_group_name_H-M_alt 'P 1 21/c 1'
_atom_sites_solution_hydrogens geom
_atom_sites_solution_primary direct
_audit_creation_date 2024-03-20
_audit_creation_method
;
Olex2 1.5-beta
(compiled 2022.04.07 svn.rca3783a0 for OlexSys, GUI svn.r6439)
;
_audit_update_record
;
2024-05-08 deposited with the CCDC.	2024-09-16 downloaded from the CCDC.
;
_cell_angle_alpha 90
_cell_angle_beta 109.454(4)
_cell_angle_gamma 90
_cell_formula_units_Z 4
_cell_length_a 16.0883(6)
_cell_length_b 6.3238(2)
_cell_length_c 21.6180(8)
_cell_measurement_reflns_used 6391
_cell_measurement_temperature 153.15
_cell_measurement_theta_max 75.8790
_cell_measurement_theta_min 4.3230
_cell_volume 2073.83(14)
_computing_cell_refinement 'CrysAlisPro 1.171.42.73a (Rigaku OD, 2022)'
_computing_data_collection 'CrysAlisPro 1.171.42.73a (Rigaku OD, 2022)'
_computing_data_reduction 'CrysAlisPro 1.171.42.73a (Rigaku OD, 2022)'
_computing_molecular_graphics 'Olex2 1.5-beta (Dolomanov et al., 2009)'
_computing_publication_material 'Olex2 1.5-beta (Dolomanov et al., 2009)'
_computing_structure_refinement 'SHELXL 2018/3 (Sheldrick, 2015)'
_computing_structure_solution 'SHELXS  (Sheldrick, 2008)'
_diffrn_ambient_temperature 153.15
_diffrn_detector 'Hybrid Pixel Array Detector'
_diffrn_detector_area_resol_mean 10.0000
_diffrn_detector_type HyPix
_diffrn_measured_fraction_theta_full 0.993
_diffrn_measured_fraction_theta_max 0.955
_diffrn_measurement_details
;
List of Runs (angles in degrees, time in seconds):

  # Type    Start    End  Width  t~exp~   \w     \q     \k     \f   Frames
#--------------------------------------------------------------------------
  1  \w    143.00 168.00   0.50    0.30    --  104.75 125.00-180.00   50
  2  \w    132.00 171.00   0.50    0.30    --  104.75 125.00-150.00   78
  3  \w     85.00 117.00   0.50    0.30    --  104.75 125.00-180.00   64
  4  \w     88.00 124.00   0.50    0.30    --  104.75 125.00-150.00   72
  5  \w     44.00 108.00   0.50    0.15    --   47.88  32.00 -39.00  128
  6  \w    100.00 127.00   0.50    0.30    --  104.75 125.00 150.00   54
  7  \w    136.00 165.00   0.50    0.30    --  104.75 125.00 150.00   58
  8  \w     98.00 126.00   0.50    0.30    --  104.75  32.00 -39.00   56
  9  \w     33.00  68.00   0.50    0.30    --  104.75 -57.00-150.00   70
 10  \w     34.00  67.00   0.50    0.30    --  104.75 -57.00-180.00   66
 11  \w     36.00  67.00   0.50    0.30    --  104.75 -57.00-120.00   62
 12  \w    -12.00  14.00   0.50    0.15    --   47.88 -19.00   0.00   52
 13  \w      6.00  38.00   0.50    0.15    --   47.88 -32.00 160.00   64
 14  \w     34.00  61.00   0.50    0.30    --  104.75 -57.00 150.00   54
 15  \w     34.00  59.00   0.50    0.30    --  104.75 -57.00 -60.00   50
 16  \w     36.00  85.00   0.50    0.30    --  104.75 -99.00 -60.00   98
 17  \w    -33.00  25.00   0.50    0.15    --  -47.88  32.00 -39.00  116
 18  \w     38.00 106.00   0.50    0.30    --  104.75 -99.00-180.00  136
 19  \w    -23.00  24.00   0.50    0.15    --  -47.88  38.00  90.00   94
 20  \w   -117.00 -39.00   0.50    0.15    --  -47.88 -32.00 160.00  156
 21  \w    -64.00 -33.00   0.50    0.30    -- -104.00  57.00  30.00   62
 22  \w    -64.00 -32.00   0.50    0.30    -- -104.00  57.00   0.00   64
 23  \w    -64.00 -32.00   0.50    0.30    -- -104.00  57.00-120.00   64
 24  \w    -62.00 -34.00   0.50    0.30    -- -104.00  57.00  60.00   56
 25  \w    -60.00 -34.00   0.50    0.30    -- -104.00  57.00  90.00   52
 26  \w    -64.00 -38.00   0.50    0.30    -- -104.00  57.00 150.00   52
 27  \w   -174.00 -93.00   0.50    0.30    -- -104.00 -32.00 160.00  162
;
_diffrn_measurement_device 'four-circle diffractometer'
_diffrn_measurement_device_type 'XtaLAB Synergy R, DW system, HyPix'
_diffrn_measurement_method '\w scans'
_diffrn_orient_matrix_type 'CrysAlisPro convention (1999,Acta A55,543-557)'
_diffrn_orient_matrix_UB_11 0.0213091000
_diffrn_orient_matrix_UB_12 0.0506149000
_diffrn_orient_matrix_UB_13 -0.0628191000
_diffrn_orient_matrix_UB_21 -0.0936969000
_diffrn_orient_matrix_UB_22 0.0890878000
_diffrn_orient_matrix_UB_23 -0.0320424000
_diffrn_orient_matrix_UB_31 0.0328728000
_diffrn_orient_matrix_UB_32 0.2209604000
_diffrn_orient_matrix_UB_33 0.0272494000
_diffrn_radiation_monochromator mirror
_diffrn_radiation_probe x-ray
_diffrn_radiation_type 'Cu K\a'
_diffrn_radiation_wavelength 1.54184
_diffrn_reflns_av_R_equivalents 0.0460
_diffrn_reflns_av_unetI/netI 0.0389
_diffrn_reflns_Laue_measured_fraction_full 0.993
_diffrn_reflns_Laue_measured_fraction_max 0.955
_diffrn_reflns_limit_h_max 20
_diffrn_reflns_limit_h_min -20
_diffrn_reflns_limit_k_max 7
_diffrn_reflns_limit_k_min -3
_diffrn_reflns_limit_l_max 27
_diffrn_reflns_limit_l_min -27
_diffrn_reflns_number 13907
_diffrn_reflns_point_group_measured_fraction_full 0.993
_diffrn_reflns_point_group_measured_fraction_max 0.955
_diffrn_reflns_theta_full 67.684
_diffrn_reflns_theta_max 76.767
_diffrn_reflns_theta_min 2.913
_diffrn_source 'Rotating-anode X-ray tube'
_diffrn_source_type 'Rigaku (Cu) X-ray Source'
_exptl_absorpt_coefficient_mu 1.261
_exptl_absorpt_correction_T_max 1.00000
_exptl_absorpt_correction_T_min 0.52419
_exptl_absorpt_correction_type multi-scan
_exptl_absorpt_process_details
;
CrysAlisPro 1.171.42.73a (Rigaku Oxford Diffraction, 2022)
Empirical absorption correction using spherical harmonics,
implemented in SCALE3 ABSPACK scaling algorithm.
;
_exptl_crystal_colour 'light colourless'
_exptl_crystal_density_diffrn 1.231
_exptl_crystal_description block
_exptl_crystal_F_000 816
_exptl_crystal_size_max 0.13
_exptl_crystal_size_mid 0.12
_exptl_crystal_size_min 0.11
_refine_diff_density_max 0.411
_refine_diff_density_min -0.395
_refine_diff_density_rms 0.053
_refine_ls_extinction_method none
_refine_ls_goodness_of_fit_ref 1.022
_refine_ls_hydrogen_treatment constr
_refine_ls_matrix_type full
_refine_ls_number_parameters 253
_refine_ls_number_reflns 4158
_refine_ls_number_restraints 0
_refine_ls_restrained_S_all 1.022
_refine_ls_R_factor_all 0.0726
_refine_ls_R_factor_gt 0.0607
_refine_ls_shift/su_max 0.007
_refine_ls_shift/su_mean 0.001
_refine_ls_structure_factor_coef Fsqd
_refine_ls_weighting_details 'w=1/[\s^2^(Fo^2^)+(0.0768P)^2^+1.8822P] where P=(Fo^2^+2Fc^2^)/3'
_refine_ls_weighting_scheme calc
_refine_ls_wR_factor_gt 0.1649
_refine_ls_wR_factor_ref 0.1727
_reflns_Friedel_coverage 0.000
_reflns_number_gt 3413
_reflns_number_total 4158
_reflns_threshold_expression 'I > 2\s(I)'
_cod_data_source_file d4cc03507k2.cif
_cod_data_source_block qyl-39
_cod_database_code 7133823
_shelx_shelxl_version_number 2018/3
_shelx_space_group_comment
;
The symmetry employed for this shelxl refinement is uniquely defined
by the following loop, which should always be used as a source of
symmetry information in preference to the above space-group names.
They are only intended as comments.
;
_olex2_refinement_description
;
1. Fixed Uiso
 At 1.2 times of:
  All C(H) groups, All C(H,H) groups
2.a Secondary CH2 refined with riding coordinates:
 C11(H11A,H11B), C12(H12A,H12B), C13(H13A,H13B), C14(H14A,H14B)
2.b Aromatic/amide H refined with riding coordinates:
 C2(H2), C3(H3), C4(H4), C5(H5), C6(H6), C8(H8), C10(H10), C16(H16), C17(H17),
 C18(H18), C19(H19), C20(H20), C22(H22), C23(H23), C24(H24), C25(H25), C26(H26)
;
_olex2_submission_special_instructions 'No special instructions were received'
_oxdiff_exptl_absorpt_empirical_details
;
Empirical correction (ABSPACK) includes:
- Absorption correction using spherical harmonics
- Frame scaling
;
_oxdiff_exptl_absorpt_empirical_full_max 1.937
_oxdiff_exptl_absorpt_empirical_full_min 0.670

loop_
_space_group_symop_operation_xyz
'x, y, z'
'-x, y+1/2, -z+1/2'
'-x, -y, -z'
'x, -y-1/2, z-1/2'

loop_
_atom_site_label
_atom_site_type_symbol
_atom_site_fract_x
_atom_site_fract_y
_atom_site_fract_z
_atom_site_U_iso_or_equiv
_atom_site_adp_type
_atom_site_occupancy
_atom_site_site_symmetry_order
_atom_site_calc_flag
_atom_site_refinement_flags_posn
_atom_site_refinement_flags_adp
_atom_site_refinement_flags_occupancy
_atom_site_disorder_assembly
_atom_site_disorder_group
P1 P 0.24909(4) 0.71295(11) 0.49492(3) 0.0426(2) Uani 1 1 d . . . . .
O1 O 0.24163(13) 0.9466(3) 0.49539(10) 0.0545(5) Uani 1 1 d . . . . .
C1 C 0.11567(17) 0.3803(4) 0.60035(13) 0.0447(6) Uani 1 1 d . . . . .
C2 C 0.09679(19) 0.1827(5) 0.57199(15) 0.0545(7) Uani 1 1 d . . . . .
H2 H 0.125785 0.135267 0.542779 0.065 Uiso 1 1 calc R U . . .
C3 C 0.0357(2) 0.0530(6) 0.58589(18) 0.0679(9) Uani 1 1 d . . . . .
H3 H 0.023344 -0.083101 0.566402 0.081 Uiso 1 1 calc R U . . .
C4 C -0.0069(2) 0.1212(6) 0.62784(19) 0.0724(10) Uani 1 1 d . . . . .
H4 H -0.048579 0.031906 0.637385 0.087 Uiso 1 1 calc R U . . .
C5 C 0.0106(2) 0.3177(6) 0.65587(18) 0.0676(9) Uani 1 1 d . . . . .
H5 H -0.019680 0.365391 0.684185 0.081 Uiso 1 1 calc R U . . .
C6 C 0.07239(19) 0.4471(5) 0.64308(15) 0.0560(7) Uani 1 1 d . . . . .
H6 H 0.085339 0.581842 0.663482 0.067 Uiso 1 1 calc R U . . .
C7 C 0.18280(16) 0.5199(4) 0.58681(13) 0.0416(6) Uani 1 1 d . . . . .
C8 C 0.17440(17) 0.5669(4) 0.52451(13) 0.0461(6) Uani 1 1 d . . . . .
H8 H 0.122436 0.516561 0.492015 0.055 Uiso 1 1 calc R U . . .
C9 C 0.25868(16) 0.5862(4) 0.64421(12) 0.0405(5) Uani 1 1 d . . . . .
C10 C 0.28558(18) 0.7863(4) 0.65254(13) 0.0460(6) Uani 1 1 d . . . . .
H10 H 0.250889 0.890092 0.623549 0.055 Uiso 1 1 calc R U . . .
C11 C 0.3681(2) 0.8562(5) 0.70548(15) 0.0565(7) Uani 1 1 d . . . . .
H11A H 0.351751 0.933617 0.739572 0.068 Uiso 1 1 calc R U . . .
H11B H 0.400814 0.954949 0.686501 0.068 Uiso 1 1 calc R U . . .
C12 C 0.4273(2) 0.6731(5) 0.73700(17) 0.0643(8) Uani 1 1 d . . . . .
H12A H 0.457571 0.621076 0.706883 0.077 Uiso 1 1 calc R U . . .
H12B H 0.472864 0.721683 0.777846 0.077 Uiso 1 1 calc R U . . .
C13 C 0.3753(2) 0.4960(6) 0.75263(16) 0.0649(9) Uani 1 1 d . . . . .
H13A H 0.346129 0.547174 0.783549 0.078 Uiso 1 1 calc R U . . .
H13B H 0.415679 0.379552 0.774207 0.078 Uiso 1 1 calc R U . . .
C14 C 0.30578(19) 0.4131(5) 0.69061(15) 0.0528(7) Uani 1 1 d . . . . .
H14A H 0.334463 0.317365 0.667582 0.063 Uiso 1 1 calc R U . . .
H14B H 0.261894 0.329272 0.703144 0.063 Uiso 1 1 calc R U . . .
C15 C 0.36115(17) 0.6250(4) 0.53701(13) 0.0452(6) Uani 1 1 d . . . . .
C16 C 0.4262(2) 0.7787(5) 0.54997(16) 0.0589(7) Uani 1 1 d . . . . .
H16 H 0.410382 0.921999 0.538853 0.071 Uiso 1 1 calc R U . . .
C17 C 0.5140(2) 0.7245(6) 0.57906(18) 0.0707(9) Uani 1 1 d . . . . .
H17 H 0.558355 0.830460 0.588141 0.085 Uiso 1 1 calc R U . . .
C18 C 0.5369(2) 0.5173(6) 0.59471(16) 0.0677(9) Uani 1 1 d . . . . .
H18 H 0.597062 0.479619 0.614721 0.081 Uiso 1 1 calc R U . . .
C19 C 0.4726(2) 0.3642(6) 0.58140(16) 0.0643(8) Uani 1 1 d . . . . .
H19 H 0.488883 0.221085 0.592402 0.077 Uiso 1 1 calc R U . . .
C20 C 0.38446(19) 0.4152(5) 0.55223(14) 0.0522(7) Uani 1 1 d . . . . .
H20 H 0.340553 0.308210 0.542761 0.063 Uiso 1 1 calc R U . . .
C21 C 0.22419(17) 0.6136(4) 0.41190(13) 0.0431(6) Uani 1 1 d . . . . .
C22 C 0.22461(18) 0.7589(5) 0.36406(14) 0.0509(7) Uani 1 1 d . . . . .
H22 H 0.239326 0.902154 0.376022 0.061 Uiso 1 1 calc R U . . .
C23 C 0.2040(2) 0.6989(5) 0.29926(15) 0.0589(8) Uani 1 1 d . . . . .
H23 H 0.204317 0.800299 0.266918 0.071 Uiso 1 1 calc R U . . .
C24 C 0.1830(2) 0.4923(6) 0.28186(15) 0.0612(8) Uani 1 1 d . . . . .
H24 H 0.168296 0.450835 0.237259 0.073 Uiso 1 1 calc R U . . .
C25 C 0.1831(2) 0.3447(5) 0.32858(16) 0.0655(9) Uani 1 1 d . . . . .
H25 H 0.168615 0.201709 0.316117 0.079 Uiso 1 1 calc R U . . .
C26 C 0.2042(2) 0.4037(5) 0.39408(15) 0.0565(7) Uani 1 1 d . . . . .
H26 H 0.204913 0.301203 0.426374 0.068 Uiso 1 1 calc R U . . .

loop_
_atom_site_aniso_label
_atom_site_aniso_U_11
_atom_site_aniso_U_22
_atom_site_aniso_U_33
_atom_site_aniso_U_23
_atom_site_aniso_U_13
_atom_site_aniso_U_12
P1 0.0469(4) 0.0376(4) 0.0448(4) 0.0019(3) 0.0171(3) 0.0001(3)
O1 0.0670(13) 0.0387(11) 0.0603(12) 0.0015(9) 0.0247(10) 0.0032(9)
C1 0.0397(13) 0.0485(16) 0.0446(13) 0.0037(11) 0.0124(11) 0.0010(11)
C2 0.0541(16) 0.0509(18) 0.0581(17) 0.0004(13) 0.0183(13) -0.0050(13)
C3 0.0618(19) 0.061(2) 0.075(2) 0.0038(16) 0.0151(17) -0.0149(16)
C4 0.0504(18) 0.080(3) 0.086(2) 0.022(2) 0.0216(17) -0.0100(17)
C5 0.0496(17) 0.089(3) 0.072(2) 0.0148(19) 0.0314(15) 0.0060(17)
C6 0.0506(16) 0.0618(19) 0.0595(17) 0.0018(14) 0.0237(13) 0.0034(14)
C7 0.0408(13) 0.0376(13) 0.0478(14) 0.0004(11) 0.0166(11) 0.0024(10)
C8 0.0428(13) 0.0466(15) 0.0475(14) -0.0003(11) 0.0130(11) -0.0013(11)
C9 0.0404(13) 0.0389(14) 0.0438(13) 0.0025(10) 0.0163(10) 0.0034(10)
C10 0.0493(14) 0.0403(14) 0.0479(14) -0.0002(11) 0.0156(12) 0.0056(12)
C11 0.0587(17) 0.0445(16) 0.0618(17) -0.0088(13) 0.0141(14) 0.0010(13)
C12 0.0547(17) 0.061(2) 0.0652(19) -0.0068(15) 0.0047(15) 0.0016(15)
C13 0.0587(18) 0.074(2) 0.0564(18) 0.0149(16) 0.0116(14) 0.0165(16)
C14 0.0512(15) 0.0445(16) 0.0590(17) 0.0126(13) 0.0135(13) 0.0014(12)
C15 0.0457(14) 0.0456(15) 0.0468(14) -0.0050(11) 0.0185(11) -0.0020(11)
C16 0.0560(17) 0.0508(18) 0.0687(19) -0.0018(14) 0.0192(14) -0.0088(14)
C17 0.0494(17) 0.080(3) 0.082(2) -0.0107(19) 0.0210(16) -0.0163(17)
C18 0.0456(16) 0.094(3) 0.0604(19) -0.0127(18) 0.0135(14) 0.0088(17)
C19 0.0621(19) 0.062(2) 0.0654(19) -0.0049(15) 0.0164(15) 0.0147(16)
C20 0.0509(15) 0.0473(16) 0.0588(16) -0.0044(13) 0.0189(13) 0.0013(13)
C21 0.0429(13) 0.0438(15) 0.0442(13) 0.0042(11) 0.0164(11) 0.0023(11)
C22 0.0520(15) 0.0498(16) 0.0527(15) 0.0076(12) 0.0198(13) -0.0014(13)
C23 0.0607(18) 0.068(2) 0.0513(16) 0.0136(14) 0.0225(14) -0.0001(15)
C24 0.0644(19) 0.075(2) 0.0467(15) -0.0046(15) 0.0211(14) 0.0038(16)
C25 0.088(2) 0.0485(18) 0.0567(18) -0.0057(14) 0.0193(17) 0.0036(16)
C26 0.074(2) 0.0406(16) 0.0539(16) 0.0038(12) 0.0199(14) 0.0002(14)

loop_
_atom_type_symbol
_atom_type_description
_atom_type_scat_dispersion_real
_atom_type_scat_dispersion_imag
_atom_type_scat_source
C C 0.0181 0.0091 'International Tables Vol C Tables 4.2.6.8 and 6.1.1.4'
H H 0.0000 0.0000 'International Tables Vol C Tables 4.2.6.8 and 6.1.1.4'
O O 0.0492 0.0322 'International Tables Vol C Tables 4.2.6.8 and 6.1.1.4'
P P 0.2955 0.4335 'International Tables Vol C Tables 4.2.6.8 and 6.1.1.4'

loop_
_geom_angle_atom_site_label_1
_geom_angle_atom_site_label_2
_geom_angle_atom_site_label_3
_geom_angle
_geom_angle_site_symmetry_1
_geom_angle_site_symmetry_3
_geom_angle_publ_flag
O1 P1 C8 116.44(12) . . ?
O1 P1 C15 111.77(13) . . ?
O1 P1 C21 111.10(12) . . ?
C8 P1 C15 109.57(13) . . ?
C8 P1 C21 102.75(12) . . ?
C15 P1 C21 104.17(12) . . ?
C2 C1 C6 118.9(3) . . ?
C2 C1 C7 120.9(2) . . ?
C6 C1 C7 120.2(3) . . ?
C1 C2 H2 119.8 . . ?
C1 C2 C3 120.4(3) . . ?
C3 C2 H2 119.8 . . ?
C2 C3 H3 119.9 . . ?
C4 C3 C2 120.1(3) . . ?
C4 C3 H3 119.9 . . ?
C3 C4 H4 120.0 . . ?
C5 C4 C3 120.0(3) . . ?
C5 C4 H4 120.0 . . ?
C4 C5 H5 119.9 . . ?
C4 C5 C6 120.3(3) . . ?
C6 C5 H5 119.9 . . ?
C1 C6 H6 119.9 . . ?
C5 C6 C1 120.2(3) . . ?
C5 C6 H6 119.9 . . ?
C8 C7 C1 119.3(2) . . ?
C8 C7 C9 123.9(2) . . ?
C9 C7 C1 116.7(2) . . ?
P1 C8 H8 116.0 . . ?
C7 C8 P1 128.1(2) . . ?
C7 C8 H8 116.0 . . ?
C7 C9 C14 116.3(2) . . ?
C10 C9 C7 121.5(2) . . ?
C10 C9 C14 122.1(2) . . ?
C9 C10 H10 118.4 . . ?
C9 C10 C11 123.3(3) . . ?
C11 C10 H10 118.4 . . ?
C10 C11 H11A 109.1 . . ?
C10 C11 H11B 109.1 . . ?
C10 C11 C12 112.5(3) . . ?
H11A C11 H11B 107.8 . . ?
C12 C11 H11A 109.1 . . ?
C12 C11 H11B 109.1 . . ?
C11 C12 H12A 109.4 . . ?
C11 C12 H12B 109.4 . . ?
H12A C12 H12B 108.0 . . ?
C13 C12 C11 111.0(3) . . ?
C13 C12 H12A 109.4 . . ?
C13 C12 H12B 109.4 . . ?
C12 C13 H13A 109.4 . . ?
C12 C13 H13B 109.4 . . ?
C12 C13 C14 111.0(3) . . ?
H13A C13 H13B 108.0 . . ?
C14 C13 H13A 109.4 . . ?
C14 C13 H13B 109.4 . . ?
C9 C14 C13 113.2(3) . . ?
C9 C14 H14A 108.9 . . ?
C9 C14 H14B 108.9 . . ?
C13 C14 H14A 108.9 . . ?
C13 C14 H14B 108.9 . . ?
H14A C14 H14B 107.7 . . ?
C16 C15 P1 116.3(2) . . ?
C16 C15 C20 119.7(3) . . ?
C20 C15 P1 123.8(2) . . ?
C15 C16 H16 119.8 . . ?
C15 C16 C17 120.4(3) . . ?
C17 C16 H16 119.8 . . ?
C16 C17 H17 120.1 . . ?
C18 C17 C16 119.8(3) . . ?
C18 C17 H17 120.1 . . ?
C17 C18 H18 120.0 . . ?
C17 C18 C19 120.0(3) . . ?
C19 C18 H18 120.0 . . ?
C18 C19 H19 119.5 . . ?
C18 C19 C20 121.0(3) . . ?
C20 C19 H19 119.5 . . ?
C15 C20 H20 120.5 . . ?
C19 C20 C15 119.1(3) . . ?
C19 C20 H20 120.5 . . ?
C22 C21 P1 117.0(2) . . ?
C22 C21 C26 119.0(3) . . ?
C26 C21 P1 124.0(2) . . ?
C21 C22 H22 119.5 . . ?
C23 C22 C21 121.0(3) . . ?
C23 C22 H22 119.5 . . ?
C22 C23 H23 120.2 . . ?
C24 C23 C22 119.6(3) . . ?
C24 C23 H23 120.2 . . ?
C23 C24 H24 119.8 . . ?
C23 C24 C25 120.4(3) . . ?
C25 C24 H24 119.8 . . ?
C24 C25 H25 119.8 . . ?
C24 C25 C26 120.3(3) . . ?
C26 C25 H25 119.8 . . ?
C21 C26 C25 119.6(3) . . ?
C21 C26 H26 120.2 . . ?
C25 C26 H26 120.2 . . ?

loop_
_geom_bond_atom_site_label_1
_geom_bond_atom_site_label_2
_geom_bond_distance
_geom_bond_site_symmetry_2
_geom_bond_publ_flag
P1 O1 1.483(2) . ?
P1 C8 1.794(3) . ?
P1 C15 1.815(3) . ?
P1 C21 1.816(3) . ?
C1 C2 1.381(4) . ?
C1 C6 1.395(4) . ?
C1 C7 1.497(4) . ?
C2 H2 0.9500 . ?
C2 C3 1.387(4) . ?
C3 H3 0.9500 . ?
C3 C4 1.376(5) . ?
C4 H4 0.9500 . ?
C4 C5 1.370(5) . ?
C5 H5 0.9500 . ?
C5 C6 1.384(4) . ?
C6 H6 0.9500 . ?
C7 C8 1.341(4) . ?
C7 C9 1.482(4) . ?
C8 H8 0.9500 . ?
C9 C10 1.330(4) . ?
C9 C14 1.508(4) . ?
C10 H10 0.9500 . ?
C10 C11 1.502(4) . ?
C11 H11A 0.9900 . ?
C11 H11B 0.9900 . ?
C11 C12 1.510(4) . ?
C12 H12A 0.9900 . ?
C12 H12B 0.9900 . ?
C12 C13 1.503(5) . ?
C13 H13A 0.9900 . ?
C13 H13B 0.9900 . ?
C13 C14 1.524(4) . ?
C14 H14A 0.9900 . ?
C14 H14B 0.9900 . ?
C15 C16 1.386(4) . ?
C15 C20 1.388(4) . ?
C16 H16 0.9500 . ?
C16 C17 1.385(5) . ?
C17 H17 0.9500 . ?
C17 C18 1.373(5) . ?
C18 H18 0.9500 . ?
C18 C19 1.376(5) . ?
C19 H19 0.9500 . ?
C19 C20 1.384(4) . ?
C20 H20 0.9500 . ?
C21 C22 1.385(4) . ?
C21 C26 1.389(4) . ?
C22 H22 0.9500 . ?
C22 C23 1.381(4) . ?
C23 H23 0.9500 . ?
C23 C24 1.370(5) . ?
C24 H24 0.9500 . ?
C24 C25 1.375(5) . ?
C25 H25 0.9500 . ?
C25 C26 1.393(4) . ?
C26 H26 0.9500 . ?

loop_
_geom_torsion_atom_site_label_1
_geom_torsion_atom_site_label_2
_geom_torsion_atom_site_label_3
_geom_torsion_atom_site_label_4
_geom_torsion
_geom_torsion_site_symmetry_1
_geom_torsion_site_symmetry_2
_geom_torsion_site_symmetry_3
_geom_torsion_site_symmetry_4
_geom_torsion_publ_flag
P1 C15 C16 C17 -176.9(3) . . . . ?
P1 C15 C20 C19 176.7(2) . . . . ?
P1 C21 C22 C23 -178.1(2) . . . . ?
P1 C21 C26 C25 177.8(2) . . . . ?
O1 P1 C8 C7 -83.5(3) . . . . ?
O1 P1 C15 C16 -14.2(3) . . . . ?
O1 P1 C15 C20 170.3(2) . . . . ?
O1 P1 C21 C22 16.1(2) . . . . ?
O1 P1 C21 C26 -163.2(2) . . . . ?
C1 C2 C3 C4 0.4(5) . . . . ?
C1 C7 C8 P1 -175.1(2) . . . . ?
C1 C7 C9 C10 -133.3(3) . . . . ?
C1 C7 C9 C14 49.3(3) . . . . ?
C2 C1 C6 C5 -0.9(4) . . . . ?
C2 C1 C7 C8 55.0(4) . . . . ?
C2 C1 C7 C9 -121.0(3) . . . . ?
C2 C3 C4 C5 0.2(5) . . . . ?
C3 C4 C5 C6 -1.1(5) . . . . ?
C4 C5 C6 C1 1.5(5) . . . . ?
C6 C1 C2 C3 0.0(4) . . . . ?
C6 C1 C7 C8 -126.3(3) . . . . ?
C6 C1 C7 C9 57.7(3) . . . . ?
C7 C1 C2 C3 178.7(3) . . . . ?
C7 C1 C6 C5 -179.7(3) . . . . ?
C7 C9 C10 C11 -172.7(3) . . . . ?
C7 C9 C14 C13 -172.7(2) . . . . ?
C8 P1 C15 C16 -144.8(2) . . . . ?
C8 P1 C15 C20 39.6(3) . . . . ?
C8 P1 C21 C22 141.3(2) . . . . ?
C8 P1 C21 C26 -38.0(3) . . . . ?
C8 C7 C9 C10 50.9(4) . . . . ?
C8 C7 C9 C14 -126.5(3) . . . . ?
C9 C7 C8 P1 0.6(4) . . . . ?
C9 C10 C11 C12 13.8(4) . . . . ?
C10 C9 C14 C13 10.0(4) . . . . ?
C10 C11 C12 C13 -45.7(4) . . . . ?
C11 C12 C13 C14 60.5(4) . . . . ?
C12 C13 C14 C9 -41.9(4) . . . . ?
C14 C9 C10 C11 4.4(4) . . . . ?
C15 P1 C8 C7 44.5(3) . . . . ?
C15 P1 C21 C22 -104.4(2) . . . . ?
C15 P1 C21 C26 76.3(3) . . . . ?
C15 C16 C17 C18 0.4(5) . . . . ?
C16 C15 C20 C19 1.3(4) . . . . ?
C16 C17 C18 C19 0.1(5) . . . . ?
C17 C18 C19 C20 0.0(5) . . . . ?
C18 C19 C20 C15 -0.7(5) . . . . ?
C20 C15 C16 C17 -1.1(5) . . . . ?
C21 P1 C8 C7 154.8(3) . . . . ?
C21 P1 C15 C16 105.8(2) . . . . ?
C21 P1 C15 C20 -69.7(3) . . . . ?
C21 C22 C23 C24 -0.2(5) . . . . ?
C22 C21 C26 C25 -1.5(4) . . . . ?
C22 C23 C24 C25 -0.5(5) . . . . ?
C23 C24 C25 C26 0.2(5) . . . . ?
C24 C25 C26 C21 0.8(5) . . . . ?
C26 C21 C22 C23 1.2(4) . . . . ?
